data_2022343
loop_
_publ_author_name
'Unoki, Kohei'
'Yoshiasa, Akira'
'Kitahara, Ginga'
'Nishiayama, Tadao'
'Tokuda, Makoto'
'Sugiyama, Kazumasa'
'Nakatsuka, Akihiko'

_publ_section_title
;
 Crystal structure refinements of stoichiometric Ni~3~Se~2~ and NiSe
;
_journal_coeditor_code EP3012
_journal_issue 4
_journal_name_full 'Acta Crystallographica Section C'
_journal_page_first 169
_journal_page_last 175
_journal_paper_doi 10.1107/S2053229621002187
_journal_volume 77
_journal_year 2021
_chemical_formula_iupac 'Ni Se'
_chemical_formula_moiety 'Ni Se'
_chemical_formula_sum 'Ni Se'
_chemical_formula_weight 137.67
_chemical_name_systematic
;
Nickel selenide
;
_space_group_IT_number 194
_space_group_name_Hall '-P 6c 2c'
_space_group_name_H-M_alt 'P 63/m m c'
_symmetry_cell_setting hexagonal
_symmetry_space_group_name_Hall '-P 6c 2c'
_symmetry_space_group_name_H-M 'P 63/m m c'
_cell_angle_alpha 90
_cell_angle_beta 90
_cell_angle_gamma 120
_cell_formula_units_Z 2
_cell_length_a 3.66147(10)
_cell_length_b 3.66147(10)
_cell_length_c 5.35766(16)
_cell_measurement_reflns_used 2443
_cell_measurement_temperature 293(2)
_cell_measurement_theta_max 39.7390
_cell_measurement_theta_min 3.7540
_cell_volume 62.204(3)
_computing_cell_refinement
;
CrysAlis PRO (Rigaku OD, 2019)
;
_computing_data_collection
;
CrysAlis PRO (Rigaku OD, 2019)
;
_computing_data_reduction
;
CrysAlis PRO (Rigaku OD, 2019)
;
_computing_molecular_graphics
;
<i>VESTA</i> (Momma & Izumi, 2011)
;
_computing_publication_material
;
SHELXL2018 (Sheldrick, 2015b)
;
_computing_structure_refinement
;
SHELXL2018 (Sheldrick, 2015b)
;
_computing_structure_solution
;
<i>OLEX2</i> (Dolomanov <i>et al.</i>, 2009) and
SHELXT2018 (Sheldrick, 2015a)
;
_diffrn_ambient_temperature 293(2)
_diffrn_detector_area_resol_mean 10.0000
_diffrn_measured_fraction_theta_full 0.909
_diffrn_measured_fraction_theta_max 0.968
_diffrn_measurement_device_type 'Rigaku SuperNova Single Source diffractometer with a HyPix3000 detector'
_diffrn_measurement_method '\w scans'
_diffrn_radiation_monochromator mirror
_diffrn_radiation_type MoK\a
_diffrn_radiation_wavelength 0.71073
_diffrn_reflns_av_R_equivalents 0.0538
_diffrn_reflns_av_sigmaI/netI 0.0406
_diffrn_reflns_limit_h_max 6
_diffrn_reflns_limit_h_min -6
_diffrn_reflns_limit_k_max 6
_diffrn_reflns_limit_k_min -6
_diffrn_reflns_limit_l_max 9
_diffrn_reflns_limit_l_min -9
_diffrn_reflns_number 2898
_diffrn_reflns_theta_full 25.242
_diffrn_reflns_theta_max 39.7390
_diffrn_reflns_theta_min 3.7540
_exptl_absorpt_coefficient_mu 43.984
_exptl_absorpt_correction_T_max 0.349
_exptl_absorpt_correction_T_min 0.040
_exptl_absorpt_correction_type gaussian
_exptl_absorpt_process_details
;
(CrysAlis PRO; Rigaku OD, 2019)
;
_exptl_crystal_colour silver
_exptl_crystal_density_diffrn 7.350
_exptl_crystal_description plate
_exptl_crystal_F_000 124
_exptl_crystal_size_max 0.125
_exptl_crystal_size_mid 0.112
_exptl_crystal_size_min 0.034
_refine_diff_density_max 1.228
_refine_diff_density_min -1.735
_refine_ls_extinction_method none
_refine_ls_goodness_of_fit_ref 1.238
_refine_ls_hydrogen_treatment undef
_refine_ls_matrix_type full
_refine_ls_number_parameters 5
_refine_ls_number_reflns 91
_refine_ls_number_restraints 0
_refine_ls_restrained_S_all 1.238
_refine_ls_R_factor_all 0.0193
_refine_ls_R_factor_gt 0.0176
_refine_ls_shift/su_max 0.000
_refine_ls_shift/su_mean 0.000
_refine_ls_structure_factor_coef Fsqd
_refine_ls_weighting_details 'w=1/[\s^2^(Fo^2^)+(0.0278P)^2^] where P=(Fo^2^+2Fc^2^)/3'
_refine_ls_weighting_scheme calc
_refine_ls_wR_factor_ref 0.0429
_reflns_number_gt 85
_reflns_number_total 91
_reflns_threshold_expression 'I > 2\s(I)'
_cod_data_source_file ep3012sup1.cif
_cod_data_source_block II
_cod_depositor_comments 'Adding full bibliography for 2022342--2022343.cif.'
_cod_original_cell_volume 62.204(4)
_cod_database_code 2022343
_cod_database_fobs_code 2022343

loop_
_symmetry_equiv_pos_as_xyz
'x, y, z'
'x-y, x, z+1/2'
'-y, x-y, z'
'-x, -y, z+1/2'
'-x+y, -x, z'
'y, -x+y, z+1/2'
'x-y, -y, -z'
'-x, -x+y, -z'
'y, x, -z'
'-y, -x, -z+1/2'
'-x+y, y, -z+1/2'
'x, x-y, -z+1/2'
'-x, -y, -z'
'-x+y, -x, -z-1/2'
'y, -x+y, -z'
'x, y, -z-1/2'
'x-y, x, -z'
'-y, x-y, -z-1/2'
'-x+y, y, z'
'x, x-y, z'
'-y, -x, z'
'y, x, z-1/2'
'x-y, -y, z-1/2'
'-x, -x+y, z-1/2'

loop_
_atom_site_type_symbol
_atom_site_label
_atom_site_fract_x
_atom_site_fract_y
_atom_site_fract_z
_atom_site_U_iso_or_equiv
_atom_site_adp_type
_atom_site_calc_flag
_atom_site_occupancy
_atom_site_disorder_assembly
_atom_site_disorder_group
Se Se1 0.333333 0.666667 0.250000 0.00930(13) Uani d 1 . .
Ni Ni2 0.000000 0.000000 0.000000 0.01201(15) Uani d 1 . .

loop_
_atom_site_aniso_label
_atom_site_aniso_U_11
_atom_site_aniso_U_22
_atom_site_aniso_U_33
_atom_site_aniso_U_12
_atom_site_aniso_U_13
_atom_site_aniso_U_23
Se1 0.00730(14) 0.00730(14) 0.01331(18) 0.00365(7) 0.000 0.000
Ni2 0.01180(17) 0.01180(17) 0.0124(2) 0.00590(9) 0.000 0.000

loop_
_atom_type_symbol
_atom_type_description
_atom_type_scat_dispersion_real
_atom_type_scat_dispersion_imag
_atom_type_scat_source
Ni Ni 0.3393 1.1124 'International Tables Vol C Tables 4.2.6.8 and 6.1.1.4'
Se Se -0.0929 2.2259 'International Tables Vol C Tables 4.2.6.8 and 6.1.1.4'

loop_
_geom_angle_atom_site_label_1
_geom_angle_atom_site_label_2
_geom_angle_atom_site_label_3
_geom_angle_site_symmetry_1
_geom_angle_site_symmetry_3
_geom_angle
_geom_angle_publ_flag
Ni2 Se1 Ni2 2_565 1_565 64.717(2) ?
Ni2 Se1 Ni2 2_565 2_665 94.0320(10) ?
Ni2 Se1 Ni2 1_565 2_665 130.0330(10) ?
Ni2 Se1 Ni2 2_565 . 130.0330(10) ?
Ni2 Se1 Ni2 1_565 . 94.0320(10) ?
Ni2 Se1 Ni2 2_665 . 130.0330(10) ?
Ni2 Se1 Ni2 2_565 1_665 130.0330(10) ?
Ni2 Se1 Ni2 1_565 1_665 94.0320(10) ?
Ni2 Se1 Ni2 2_665 1_665 64.717(2) ?
Ni2 Se1 Ni2 . 1_665 94.0320(10) ?
Ni2 Se1 Ni2 2_565 2 94.0320(10) ?
Ni2 Se1 Ni2 1_565 2 130.0330(10) ?
Ni2 Se1 Ni2 2_665 2 94.0320(10) ?
Ni2 Se1 Ni2 . 2 64.717(2) ?
Ni2 Se1 Ni2 1_665 2 130.0330(10) ?
Se1 Ni2 Se1 13_565 1_545 180.0 ?
Se1 Ni2 Se1 13_565 . 85.9680(10) ?
Se1 Ni2 Se1 1_545 . 94.0320(10) ?
Se1 Ni2 Se1 13_565 13 94.0320(10) ?
Se1 Ni2 Se1 1_545 13 85.9680(10) ?
Se1 Ni2 Se1 . 13 180.0 ?
Se1 Ni2 Se1 13_565 13_665 94.0320(10) ?
Se1 Ni2 Se1 1_545 13_665 85.9680(10) ?
Se1 Ni2 Se1 . 13_665 85.9680(10) ?
Se1 Ni2 Se1 13 13_665 94.0320(10) ?
Se1 Ni2 Se1 13_565 1_445 85.9680(10) ?
Se1 Ni2 Se1 1_545 1_445 94.0320(10) ?
Se1 Ni2 Se1 . 1_445 94.0320(10) ?
Se1 Ni2 Se1 13 1_445 85.9680(10) ?
Se1 Ni2 Se1 13_665 1_445 180.0 ?
Se1 Ni2 Ni2 13_565 2 122.3590(10) ?
Se1 Ni2 Ni2 1_545 2 57.6410(10) ?
Se1 Ni2 Ni2 . 2 57.6410(10) ?
Se1 Ni2 Ni2 13 2 122.3590(10) ?
Se1 Ni2 Ni2 13_665 2 122.3590(10) ?
Se1 Ni2 Ni2 1_445 2 57.6410(10) ?
Se1 Ni2 Ni2 13_565 2_554 57.6410(10) ?
Se1 Ni2 Ni2 1_545 2_554 122.3590(10) ?
Se1 Ni2 Ni2 . 2_554 122.3590(10) ?
Se1 Ni2 Ni2 13 2_554 57.6410(10) ?
Se1 Ni2 Ni2 13_665 2_554 57.6410(10) ?
Se1 Ni2 Ni2 1_445 2_554 122.3590(10) ?
Ni2 Ni2 Ni2 2 2_554 180.0 ?

loop_
_geom_bond_atom_site_label_1
_geom_bond_atom_site_label_2
_geom_bond_site_symmetry_2
_geom_bond_distance
_geom_bond_publ_flag
Se1 Ni2 2_565 2.50257(5) ?
Se1 Ni2 1_565 2.50257(5) ?
Se1 Ni2 2_665 2.50257(5) ?
Se1 Ni2 . 2.50257(5) ?
Se1 Ni2 1_665 2.50257(5) ?
Se1 Ni2 2 2.50257(5) ?
Ni2 Ni2 2 2.67883(8) ?
Ni2 Ni2 2_554 2.67883(8) ?
